data_7037964
loop_
_publ_author_name
'Sasayama, A. F.'
'Moore, C. E.'
'Kubiak, C. P.'

_publ_section_title
;
 Electronic effects on the catalytic disproportionation of formic acid to
 methanol by [Cp*Ir(III)(R-bpy)Cl]Cl complexes.
;
_journal_issue 6
_journal_name_full 'Dalton transactions (Cambridge, England : 2003)'
_journal_page_first 2436
_journal_page_last 2439
_journal_paper_doi 10.1039/c5dt04606h
_journal_volume 45
_journal_year 2016
_chemical_formula_moiety 'C28 H39 Cl Ir N2, 1(Cl)'
_chemical_formula_sum 'C28 H39 Cl2 Ir N2'
_chemical_formula_weight 666.71
_space_group_crystal_system trigonal
_space_group_IT_number 159
_space_group_name_Hall 'P 3 -2c'
_space_group_name_H-M_alt 'P 3 1 c'
_symmetry_space_group_name_Hall 'P 3 -2c'
_symmetry_space_group_name_H-M 'P 3 1 c'
_atom_sites_solution_hydrogens geom
_atom_sites_solution_primary direct
_atom_sites_solution_secondary difmap
_audit_creation_date 2015-11-03
_audit_creation_method
;
Olex2 1.2-beta
(compiled 2015.09.30 svn.r3233 for OlexSys, GUI svn.r5103)
;
_audit_update_record
;
2015-11-18 deposited with the CCDC.
2016-01-11 downloaded from the CCDC.
;
_cell_angle_alpha 90
_cell_angle_beta 90
_cell_angle_gamma 120
_cell_formula_units_Z 6
_cell_length_a 16.6890(11)
_cell_length_b 16.6890(11)
_cell_length_c 21.5798(16)
_cell_measurement_reflns_used 9874
_cell_measurement_temperature 100.0
_cell_measurement_theta_max 25.526
_cell_measurement_theta_min 2.356
_cell_volume 5205.2(6)
_computing_cell_refinement 'SAINT v8.34A (Bruker, 2013)'
_computing_data_collection 'APEX2 v2013.6-2 (Bruker, 2013)'
_computing_data_reduction 'SAINT v8.34A (Bruker, 2013)'
_computing_molecular_graphics 'Olex2 (Dolomanov et al., 2009)'
_computing_publication_material 'Olex2 (Dolomanov et al., 2009)'
_computing_structure_refinement 'XL (Sheldrick, 2015)'
_computing_structure_solution 'XT (Sheldrick, 2015)'
_diffrn_ambient_temperature 100.0
_diffrn_detector 'Bruker APEX-II CCD'
_diffrn_detector_area_resol_mean 8.258
_diffrn_detector_type 'CCD Area Detector'
_diffrn_measured_fraction_theta_full 1.000
_diffrn_measured_fraction_theta_max 1.000
_diffrn_measurement_device 'Kappa Four-Circle Diffractometer'
_diffrn_measurement_device_type 'Bruker APEX II Ultra'
_diffrn_measurement_method '\w and \f scans'
_diffrn_radiation_monochromator 'Double Bounce Multilayer Mirrors'
_diffrn_radiation_probe x-ray
_diffrn_radiation_type MoK\a
_diffrn_radiation_wavelength 0.71073
_diffrn_reflns_av_R_equivalents 0.0727
_diffrn_reflns_av_unetI/netI 0.0441
_diffrn_reflns_laue_measured_fraction_full 1.000
_diffrn_reflns_laue_measured_fraction_max 1.000
_diffrn_reflns_limit_h_max 20
_diffrn_reflns_limit_h_min -19
_diffrn_reflns_limit_k_max 20
_diffrn_reflns_limit_k_min -20
_diffrn_reflns_limit_l_max 26
_diffrn_reflns_limit_l_min -26
_diffrn_reflns_number 73836
_diffrn_reflns_point_group_measured_fraction_full 1.000
_diffrn_reflns_point_group_measured_fraction_max 1.000
_diffrn_reflns_theta_full 25.000
_diffrn_reflns_theta_max 26.408
_diffrn_reflns_theta_min 1.409
_diffrn_source 'Micro Focus Rotating Anode'
_diffrn_source_type 'Bruker TXS'
_diffrn_standards_number 0
_exptl_absorpt_coefficient_mu 4.016
_exptl_absorpt_correction_T_max 0.0932
_exptl_absorpt_correction_T_min 0.0530
_exptl_absorpt_correction_type multi-scan
_exptl_absorpt_process_details
;
SADABS-2014/5 (Bruker,2014/5) was used for absorption correction.
wR2(int) was 0.1764 before and 0.0817 after correction.
The Ratio of minimum to maximum transmission is 0.5687.
The \l/2 correction factor is 0.00150.
;
_exptl_crystal_colour 'Yellow Orange'
_exptl_crystal_colour_modifier Yellow
_exptl_crystal_colour_primary orange
_exptl_crystal_density_diffrn 1.276
_exptl_crystal_description Block
_exptl_crystal_F_000 1992
_exptl_crystal_size_max 0.253
_exptl_crystal_size_mid 0.217
_exptl_crystal_size_min 0.215
_refine_diff_density_max 0.570
_refine_diff_density_min -0.524
_refine_diff_density_rms 0.063
_refine_ls_abs_structure_details
;
 Twinning involves inversion, so Flack parameter cannot be determined
;
_refine_ls_extinction_method none
_refine_ls_goodness_of_fit_ref 1.034
_refine_ls_hydrogen_treatment constr
_refine_ls_matrix_type full
_refine_ls_number_parameters 324
_refine_ls_number_reflns 7113
_refine_ls_number_restraints 1
_refine_ls_restrained_S_all 1.034
_refine_ls_R_factor_all 0.0340
_refine_ls_R_factor_gt 0.0276
_refine_ls_shift/su_max 0.001
_refine_ls_shift/su_mean 0.000
_refine_ls_structure_factor_coef Fsqd
_refine_ls_weighting_details 'w=1/[\s^2^(Fo^2^)+(0.0290P)^2^] where P=(Fo^2^+2Fc^2^)/3'
_refine_ls_weighting_scheme calc
_refine_ls_wR_factor_gt 0.0579
_refine_ls_wR_factor_ref 0.0600
_reflns_Friedel_coverage 0.995
_reflns_friedel_fraction_full 1.000
_reflns_friedel_fraction_max 1.000
_reflns_number_gt 6435
_reflns_number_total 7113
_reflns_threshold_expression 'I > 2\s(I)'
_cod_data_source_file c5dt04606h2.cif
_cod_data_source_block Tbut
_cod_depositor_comments
;
The following automatic conversions were performed:

'_diffrn_radiation_probe' value 'X-ray' changed to 'x-ray' according
to
/usr/data/users/saulius/crontab/automatic-downloads/rss-feeds/RSC/lib/dictionaries/cif_core.dic
dictionary named 'cif_core.dic' version 2.4.2 from 2011-04-26.

'_exptl_crystal_colour_primary' value 'Orange' changed to 'orange'
according to
/usr/data/users/saulius/crontab/automatic-downloads/rss-feeds/RSC/lib/dictionaries/cif_core.dic
dictionary named 'cif_core.dic' version 2.4.2 from 2011-04-26.

Automatic conversion script
Id: cif_fix_values 4268 2015-11-12 08:31:59Z antanas 

 Adding full bibliography for 7037964--7037965.cif.
;
_cod_original_cell_volume 5205.2(8)
_cod_database_code 7037964
_shelx_space_group_comment
;
The symmetry employed for this shelxl refinement is uniquely defined
by the following loop, which should always be used as a source of
symmetry information in preference to the above space-group names.
They are only intended as comments.
;
_shelx_estimated_absorpt_t_max 0.479
_shelx_estimated_absorpt_t_min 0.430
_olex2_refinement_description
;
1. Twinned data refinement
 Scales: 0.713(14) 0.008(8) 0.008(9) 0.271(8)
2. Fixed Uiso
 At 1.2 times of:
  All C(H) groups
 At 1.5 times of:
  All C(H,H,H) groups
3. Others
 Fixed Sof: Cl4(0.33333) Cl3(0.33333)
4.a Aromatic/amide H refined with riding coordinates:
 C1(H1), C2(H2), C4(H4), C7(H7), C9(H9), C10(H10)
4.b Idealised Me refined as rotating group:
 C12(H12A,H12B,H12C), C13(H13A,H13B,H13C), C14(H14A,H14B,H14C), C16(H16A,H16B,
 H16C), C17(H17A,H17B,H17C), C18(H18A,H18B,H18C), C24(H24A,H24B,H24C), C25(H25A,
 H25B,H25C), C26(H26A,H26B,H26C), C27(H27A,H27B,H27C), C28(H28A,H28B,H28C)
;
_shelx_shelxl_version_number 2014/7
_olex2_submission_special_instructions 'No special instructions were received'

loop_
_space_group_symop_operation_xyz
'x, y, z'
'-y, x-y, z'
'-x+y, -x, z'
'y, x, z+1/2'
'x-y, -y, z+1/2'
'-x, -x+y, z+1/2'

loop_
_atom_site_label
_atom_site_type_symbol
_atom_site_fract_x
_atom_site_fract_y
_atom_site_fract_z
_atom_site_U_iso_or_equiv
_atom_site_adp_type
_atom_site_occupancy
_atom_site_site_symmetry_order
_atom_site_calc_flag
_atom_site_refinement_flags_posn
_atom_site_refinement_flags_adp
_atom_site_refinement_flags_occupancy
Ir1 Ir 0.36694(2) 0.26254(2) 0.57139(2) 0.02851(8) Uani 1 1 d . . .
Cl1 Cl 0.46442(17) 0.39453(15) 0.63303(10) 0.0337(5) Uani 1 1 d . . .
N1 N 0.4018(5) 0.3568(5) 0.4979(3) 0.0322(18) Uani 1 1 d . . .
N2 N 0.2752(4) 0.3122(5) 0.5804(3) 0.0249(16) Uani 1 1 d . . .
C1 C 0.4660(7) 0.3727(6) 0.4543(4) 0.034(2) Uani 1 1 d . . .
H1 H 0.4952 0.3363 0.4551 0.041 Uiso 1 1 calc R . .
C2 C 0.4910(7) 0.4377(7) 0.4095(3) 0.032(2) Uani 1 1 d . . .
H2 H 0.5369 0.4464 0.3800 0.039 Uiso 1 1 calc R . .
C3 C 0.4488(6) 0.4919(6) 0.4068(3) 0.030(2) Uani 1 1 d . . .
C4 C 0.3817(6) 0.4747(6) 0.4524(4) 0.0284(19) Uani 1 1 d . . .
H4 H 0.3512 0.5099 0.4526 0.034 Uiso 1 1 calc R . .
C5 C 0.3603(6) 0.4090(6) 0.4959(4) 0.0257(19) Uani 1 1 d . . .
C6 C 0.2893(6) 0.3843(6) 0.5451(4) 0.0269(18) Uani 1 1 d . . .
C7 C 0.2418(6) 0.4320(7) 0.5546(3) 0.029(2) Uani 1 1 d . . .
H7 H 0.2546 0.4838 0.5294 0.035 Uiso 1 1 calc R . .
C8 C 0.1753(6) 0.4033(6) 0.6010(4) 0.027(2) Uani 1 1 d . . .
C9 C 0.1608(6) 0.3263(6) 0.6364(4) 0.0277(19) Uani 1 1 d . . .
H9 H 0.1161 0.3040 0.6687 0.033 Uiso 1 1 calc R . .
C10 C 0.2104(6) 0.2836(6) 0.6246(4) 0.0276(19) Uani 1 1 d . . .
H10 H 0.1986 0.2313 0.6488 0.033 Uiso 1 1 calc R . .
C11 C 0.4730(6) 0.5648(6) 0.3557(4) 0.032(2) Uani 1 1 d . . .
C12 C 0.5313(8) 0.5585(8) 0.3065(4) 0.053(3) Uani 1 1 d . . .
H12A H 0.5943 0.5824 0.3222 0.080 Uiso 1 1 calc GR . .
H12B H 0.5327 0.5952 0.2706 0.080 Uiso 1 1 calc GR . .
H12C H 0.5055 0.4937 0.2941 0.080 Uiso 1 1 calc GR . .
C13 C 0.3861(7) 0.5575(9) 0.3260(5) 0.051(3) Uani 1 1 d . . .
H13A H 0.3611 0.5074 0.2953 0.077 Uiso 1 1 calc GR . .
H13B H 0.4021 0.6160 0.3055 0.077 Uiso 1 1 calc GR . .
H13C H 0.3396 0.5443 0.3581 0.077 Uiso 1 1 calc GR . .
C14 C 0.5288(7) 0.6623(7) 0.3868(4) 0.043(2) Uani 1 1 d . . .
H14A H 0.4920 0.6674 0.4203 0.064 Uiso 1 1 calc GR . .
H14B H 0.5427 0.7104 0.3558 0.064 Uiso 1 1 calc GR . .
H14C H 0.5868 0.6701 0.4038 0.064 Uiso 1 1 calc GR . .
C15 C 0.1216(6) 0.4528(6) 0.6130(4) 0.027(2) Uani 1 1 d . . .
C16 C 0.0629(6) 0.4397(6) 0.5539(4) 0.032(2) Uani 1 1 d . . .
H16A H 0.1037 0.4632 0.5178 0.048 Uiso 1 1 calc GR . .
H16B H 0.0296 0.4738 0.5587 0.048 Uiso 1 1 calc GR . .
H16C H 0.0184 0.3738 0.5481 0.048 Uiso 1 1 calc GR . .
C17 C 0.0585(7) 0.4159(7) 0.6687(4) 0.034(2) Uani 1 1 d . . .
H17A H 0.0113 0.3512 0.6614 0.051 Uiso 1 1 calc GR . .
H17B H 0.0284 0.4528 0.6754 0.051 Uiso 1 1 calc GR . .
H17C H 0.0948 0.4198 0.7054 0.051 Uiso 1 1 calc GR . .
C18 C 0.1882(7) 0.5551(7) 0.6239(4) 0.035(2) Uani 1 1 d . . .
H18A H 0.2326 0.5625 0.6563 0.053 Uiso 1 1 calc GR . .
H18B H 0.1535 0.5853 0.6369 0.053 Uiso 1 1 calc GR . .
H18C H 0.2216 0.5836 0.5854 0.053 Uiso 1 1 calc GR . .
C19 C 0.3399(9) 0.1374(8) 0.5239(6) 0.046(3) Uani 1 1 d . . .
C20 C 0.2725(6) 0.1136(5) 0.5742(7) 0.039(2) Uani 1 1 d . . .
C21 C 0.3225(8) 0.1440(7) 0.6303(5) 0.037(3) Uani 1 1 d . . .
C22 C 0.4186(8) 0.1817(7) 0.6179(5) 0.038(3) Uani 1 1 d . . .
C23 C 0.4312(8) 0.1798(7) 0.5546(5) 0.043(3) Uani 1 1 d . . .
C24 C 0.1687(7) 0.0645(7) 0.5689(8) 0.065(3) Uani 1 1 d . . .
H24A H 0.1440 0.0913 0.5984 0.097 Uiso 1 1 calc GR . .
H24B H 0.1430 -0.0014 0.5781 0.097 Uiso 1 1 calc GR . .
H24C H 0.1513 0.0714 0.5267 0.097 Uiso 1 1 calc GR . .
C25 C 0.2825(10) 0.1297(9) 0.6951(5) 0.064(4) Uani 1 1 d . . .
H25A H 0.3138 0.1883 0.7179 0.095 Uiso 1 1 calc GR . .
H25B H 0.2916 0.0833 0.7168 0.095 Uiso 1 1 calc GR . .
H25C H 0.2162 0.1083 0.6925 0.095 Uiso 1 1 calc GR . .
C26 C 0.4960(9) 0.2168(9) 0.6661(7) 0.073(4) Uani 1 1 d . . .
H26A H 0.5451 0.2790 0.6546 0.110 Uiso 1 1 calc GR . .
H26B H 0.5213 0.1750 0.6677 0.110 Uiso 1 1 calc GR . .
H26C H 0.4711 0.2188 0.7068 0.110 Uiso 1 1 calc GR . .
C27 C 0.5184(9) 0.2049(9) 0.5207(7) 0.074(4) Uani 1 1 d . . .
H27A H 0.5266 0.2476 0.4869 0.111 Uiso 1 1 calc GR . .
H27B H 0.5148 0.1488 0.5035 0.111 Uiso 1 1 calc GR . .
H27C H 0.5709 0.2347 0.5492 0.111 Uiso 1 1 calc GR . .
C28 C 0.3207(10) 0.1165(8) 0.4575(5) 0.062(4) Uani 1 1 d . . .
H28A H 0.2864 0.1457 0.4417 0.093 Uiso 1 1 calc GR . .
H28B H 0.2837 0.0494 0.4517 0.093 Uiso 1 1 calc GR . .
H28C H 0.3792 0.1405 0.4349 0.093 Uiso 1 1 calc GR . .
Cl4 Cl 0.6156(11) 0.2873(8) 0.3806(5) 0.096(5) Uani 0.3333 1 d . . .
Cl3 Cl 0.0636(7) 0.1187(8) 0.7276(5) 0.076(3) Uani 0.3333 1 d . . .
Cl2 Cl 0.3333 0.6667 0.47571(16) 0.0271(8) Uani 1 3 d S T P

loop_
_atom_site_aniso_label
_atom_site_aniso_U_11
_atom_site_aniso_U_22
_atom_site_aniso_U_33
_atom_site_aniso_U_23
_atom_site_aniso_U_13
_atom_site_aniso_U_12
Ir1 0.02966(18) 0.02360(16) 0.03532(12) -0.0001(2) 0.0037(2) 0.01562(14)
Cl1 0.0337(13) 0.0226(12) 0.0428(12) -0.0024(9) -0.0036(10) 0.0127(11)
N1 0.026(4) 0.030(4) 0.040(4) -0.005(3) 0.004(3) 0.013(4)
N2 0.025(3) 0.034(4) 0.020(4) 0.007(3) 0.002(3) 0.018(3)
C1 0.046(6) 0.036(6) 0.029(4) 0.000(4) 0.007(4) 0.028(5)
C2 0.036(5) 0.039(6) 0.023(4) -0.002(4) 0.003(4) 0.020(5)
C3 0.036(5) 0.034(5) 0.023(4) 0.007(4) 0.001(4) 0.020(4)
C4 0.026(5) 0.025(5) 0.031(4) -0.004(4) 0.002(4) 0.011(4)
C5 0.025(5) 0.028(5) 0.024(4) -0.008(4) 0.001(3) 0.012(4)
C6 0.025(5) 0.023(5) 0.034(4) 0.000(4) 0.001(3) 0.013(4)
C7 0.028(5) 0.042(5) 0.026(5) 0.003(3) -0.001(3) 0.024(4)
C8 0.028(5) 0.025(5) 0.027(4) -0.001(4) -0.005(4) 0.013(4)
C9 0.028(5) 0.029(5) 0.025(4) 0.007(3) 0.001(3) 0.014(4)
C10 0.034(5) 0.022(5) 0.029(4) 0.012(3) 0.011(4) 0.015(4)
C11 0.026(5) 0.038(5) 0.028(4) 0.005(4) 0.004(4) 0.013(5)
C12 0.074(8) 0.063(7) 0.041(6) 0.008(5) 0.023(5) 0.048(7)
C13 0.048(7) 0.064(8) 0.050(6) 0.006(5) 0.001(5) 0.034(6)
C14 0.043(6) 0.042(6) 0.047(5) 0.003(4) 0.009(5) 0.025(5)
C15 0.034(5) 0.019(4) 0.024(4) 0.002(3) 0.008(4) 0.011(4)
C16 0.028(5) 0.041(6) 0.032(5) 0.005(3) 0.004(4) 0.020(5)
C17 0.032(5) 0.034(5) 0.043(5) 0.011(4) 0.009(4) 0.022(5)
C18 0.031(5) 0.033(5) 0.044(5) -0.003(5) 0.010(5) 0.017(4)
C19 0.050(8) 0.026(6) 0.064(7) 0.000(5) 0.018(6) 0.021(6)
C20 0.049(5) 0.015(4) 0.053(5) 0.006(6) 0.010(8) 0.016(4)
C21 0.057(7) 0.022(5) 0.040(6) 0.005(4) 0.008(5) 0.026(5)
C22 0.047(7) 0.023(5) 0.055(6) -0.002(5) 0.002(6) 0.026(5)
C23 0.042(6) 0.015(5) 0.073(10) 0.008(5) 0.014(6) 0.014(4)
C24 0.052(7) 0.031(5) 0.092(8) -0.008(9) 0.011(10) 0.006(5)
C25 0.103(11) 0.052(8) 0.060(7) 0.025(6) 0.040(7) 0.056(8)
C26 0.058(8) 0.045(8) 0.135(12) -0.015(8) -0.044(9) 0.039(7)
C27 0.062(9) 0.038(7) 0.138(13) 0.027(8) 0.045(8) 0.038(7)
C28 0.103(11) 0.041(7) 0.050(7) -0.010(5) -0.002(7) 0.042(8)
Cl4 0.150(15) 0.053(7) 0.081(7) 0.011(5) -0.006(7) 0.048(7)
Cl3 0.053(6) 0.093(8) 0.104(7) 0.024(6) 0.016(5) 0.052(6)
Cl2 0.0283(12) 0.0283(12) 0.0247(17) 0.000 0.000 0.0141(6)

loop_
_atom_type_symbol
_atom_type_description
_atom_type_scat_dispersion_real
_atom_type_scat_dispersion_imag
_atom_type_scat_source
C C 0.0033 0.0016 'International Tables Vol C Tables 4.2.6.8 and 6.1.1.4'
H H 0.0000 0.0000 'International Tables Vol C Tables 4.2.6.8 and 6.1.1.4'
Cl Cl 0.1484 0.1585 'International Tables Vol C Tables 4.2.6.8 and 6.1.1.4'
Ir Ir -1.4442 7.9887 'International Tables Vol C Tables 4.2.6.8 and 6.1.1.4'
N N 0.0061 0.0033 'International Tables Vol C Tables 4.2.6.8 and 6.1.1.4'

loop_
_geom_angle_atom_site_label_1
_geom_angle_atom_site_label_2
_geom_angle_atom_site_label_3
_geom_angle
_geom_angle_site_symmetry_1
_geom_angle_site_symmetry_3
N1 Ir1 Cl1 85.6(2) . .
N1 Ir1 C19 102.2(4) . .
N1 Ir1 C20 130.3(5) . .
N1 Ir1 C21 167.3(3) . .
N1 Ir1 C22 139.9(4) . .
N1 Ir1 C23 108.2(3) . .
N2 Ir1 Cl1 83.0(2) . .
N2 Ir1 N1 75.9(3) . .
N2 Ir1 C19 126.1(4) . .
N2 Ir1 C20 101.3(3) . .
N2 Ir1 C21 109.1(3) . .
N2 Ir1 C22 143.3(4) . .
N2 Ir1 C23 165.6(4) . .
C19 Ir1 Cl1 150.9(4) . .
C19 Ir1 C20 39.5(5) . .
C19 Ir1 C22 64.9(4) . .
C20 Ir1 Cl1 144.0(4) . .
C21 Ir1 Cl1 106.4(3) . .
C21 Ir1 C19 65.3(4) . .
C21 Ir1 C20 38.1(5) . .
C21 Ir1 C22 38.5(5) . .
C21 Ir1 C23 64.1(4) . .
C22 Ir1 Cl1 91.0(3) . .
C22 Ir1 C20 64.2(4) . .
C23 Ir1 Cl1 110.9(3) . .
C23 Ir1 C19 40.0(5) . .
C23 Ir1 C20 65.3(4) . .
C23 Ir1 C22 37.2(4) . .
C1 N1 Ir1 124.7(6) . .
C1 N1 C5 117.5(7) . .
C5 N1 Ir1 117.7(6) . .
C6 N2 Ir1 118.0(5) . .
C10 N2 Ir1 123.3(6) . .
C10 N2 C6 118.2(7) . .
N1 C1 H1 118.2 . .
N1 C1 C2 123.5(8) . .
C2 C1 H1 118.2 . .
C1 C2 H2 120.2 . .
C1 C2 C3 119.6(8) . .
C3 C2 H2 120.2 . .
C2 C3 C4 116.5(7) . .
C2 C3 C11 121.6(7) . .
C4 C3 C11 121.9(8) . .
C3 C4 H4 119.6 . .
C5 C4 C3 120.8(8) . .
C5 C4 H4 119.6 . .
N1 C5 C6 112.9(7) . .
C4 C5 N1 122.1(7) . .
C4 C5 C6 125.0(8) . .
N2 C6 C5 114.3(7) . .
N2 C6 C7 122.4(7) . .
C7 C6 C5 123.3(8) . .
C6 C7 H7 120.2 . .
C8 C7 C6 119.6(8) . .
C8 C7 H7 120.2 . .
C7 C8 C9 116.6(8) . .
C7 C8 C15 121.6(7) . .
C9 C8 C15 121.8(8) . .
C8 C9 H9 119.9 . .
C10 C9 C8 120.3(8) . .
C10 C9 H9 119.9 . .
N2 C10 C9 122.9(7) . .
N2 C10 H10 118.6 . .
C9 C10 H10 118.6 . .
C3 C11 C14 107.5(7) . .
C12 C11 C3 112.3(8) . .
C12 C11 C13 108.8(7) . .
C12 C11 C14 108.1(8) . .
C13 C11 C3 111.9(8) . .
C13 C11 C14 108.1(8) . .
C11 C12 H12A 109.5 . .
C11 C12 H12B 109.5 . .
C11 C12 H12C 109.5 . .
H12A C12 H12B 109.5 . .
H12A C12 H12C 109.5 . .
H12B C12 H12C 109.5 . .
C11 C13 H13A 109.5 . .
C11 C13 H13B 109.5 . .
C11 C13 H13C 109.5 . .
H13A C13 H13B 109.5 . .
H13A C13 H13C 109.5 . .
H13B C13 H13C 109.5 . .
C11 C14 H14A 109.5 . .
C11 C14 H14B 109.5 . .
C11 C14 H14C 109.5 . .
H14A C14 H14B 109.5 . .
H14A C14 H14C 109.5 . .
H14B C14 H14C 109.5 . .
C8 C15 C16 106.6(6) . .
C8 C15 C18 109.9(7) . .
C17 C15 C8 113.3(7) . .
C17 C15 C16 109.4(7) . .
C17 C15 C18 107.7(7) . .
C18 C15 C16 109.9(7) . .
C15 C16 H16A 109.5 . .
C15 C16 H16B 109.5 . .
C15 C16 H16C 109.5 . .
H16A C16 H16B 109.5 . .
H16A C16 H16C 109.5 . .
H16B C16 H16C 109.5 . .
C15 C17 H17A 109.5 . .
C15 C17 H17B 109.5 . .
C15 C17 H17C 109.5 . .
H17A C17 H17B 109.5 . .
H17A C17 H17C 109.5 . .
H17B C17 H17C 109.5 . .
C15 C18 H18A 109.5 . .
C15 C18 H18B 109.5 . .
C15 C18 H18C 109.5 . .
H18A C18 H18B 109.5 . .
H18A C18 H18C 109.5 . .
H18B C18 H18C 109.5 . .
C20 C19 Ir1 70.9(5) . .
C20 C19 C23 105.3(10) . .
C20 C19 C28 127.5(12) . .
C23 C19 Ir1 70.0(6) . .
C28 C19 Ir1 127.3(8) . .
C28 C19 C23 126.9(11) . .
C19 C20 Ir1 69.6(5) . .
C19 C20 C24 127.5(14) . .
C21 C20 Ir1 69.7(5) . .
C21 C20 C19 107.6(9) . .
C21 C20 C24 124.9(13) . .
C24 C20 Ir1 126.7(6) . .
C20 C21 Ir1 72.2(5) . .
C20 C21 C22 109.2(9) . .
C20 C21 C25 126.9(12) . .
C22 C21 Ir1 71.8(6) . .
C22 C21 C25 123.5(11) . .
C25 C21 Ir1 127.8(7) . .
C21 C22 Ir1 69.7(6) . .
C21 C22 C26 126.2(11) . .
C23 C22 Ir1 70.8(7) . .
C23 C22 C21 109.0(11) . .
C23 C22 C26 124.8(12) . .
C26 C22 Ir1 126.7(7) . .
C19 C23 Ir1 70.0(6) . .
C19 C23 C27 122.8(10) . .
C22 C23 Ir1 72.0(6) . .
C22 C23 C19 108.7(11) . .
C22 C23 C27 128.1(12) . .
C27 C23 Ir1 129.0(7) . .
C20 C24 H24A 109.5 . .
C20 C24 H24B 109.5 . .
C20 C24 H24C 109.5 . .
H24A C24 H24B 109.5 . .
H24A C24 H24C 109.5 . .
H24B C24 H24C 109.5 . .
C21 C25 H25A 109.5 . .
C21 C25 H25B 109.5 . .
C21 C25 H25C 109.5 . .
H25A C25 H25B 109.5 . .
H25A C25 H25C 109.5 . .
H25B C25 H25C 109.5 . .
C22 C26 H26A 109.5 . .
C22 C26 H26B 109.5 . .
C22 C26 H26C 109.5 . .
H26A C26 H26B 109.5 . .
H26A C26 H26C 109.5 . .
H26B C26 H26C 109.5 . .
C23 C27 H27A 109.5 . .
C23 C27 H27B 109.5 . .
C23 C27 H27C 109.5 . .
H27A C27 H27B 109.5 . .
H27A C27 H27C 109.5 . .
H27B C27 H27C 109.5 . .
C19 C28 H28A 109.5 . .
C19 C28 H28B 109.5 . .
C19 C28 H28C 109.5 . .
H28A C28 H28B 109.5 . .
H28A C28 H28C 109.5 . .
H28B C28 H28C 109.5 . .
Cl4 Cl4 Cl4 59.999(3) 2_655 3_665

loop_
_geom_bond_atom_site_label_1
_geom_bond_atom_site_label_2
_geom_bond_distance
_geom_bond_site_symmetry_2
Ir1 Cl1 2.384(2) .
Ir1 N1 2.101(8) .
Ir1 N2 2.083(6) .
Ir1 C19 2.162(11) .
Ir1 C20 2.179(7) .
Ir1 C21 2.148(10) .
Ir1 C22 2.175(10) .
Ir1 C23 2.161(10) .
N1 C1 1.348(11) .
N1 C5 1.358(11) .
N2 C6 1.341(10) .
N2 C10 1.338(11) .
C1 H1 0.9500 .
C1 C2 1.354(12) .
C2 H2 0.9500 .
C2 C3 1.399(12) .
C3 C4 1.408(11) .
C3 C11 1.539(11) .
C4 H4 0.9500 .
C4 C5 1.347(12) .
C5 C6 1.488(11) .
C6 C7 1.390(11) .
C7 H7 0.9500 .
C7 C8 1.390(11) .
C8 C9 1.409(12) .
C8 C15 1.514(12) .
C9 H9 0.9500 .
C9 C10 1.359(13) .
C10 H10 0.9500 .
C11 C12 1.480(13) .
C11 C13 1.534(13) .
C11 C14 1.564(13) .
C12 H12A 0.9800 .
C12 H12B 0.9800 .
C12 H12C 0.9800 .
C13 H13A 0.9800 .
C13 H13B 0.9800 .
C13 H13C 0.9800 .
C14 H14A 0.9800 .
C14 H14B 0.9800 .
C14 H14C 0.9800 .
C15 C16 1.555(11) .
C15 C17 1.512(12) .
C15 C18 1.520(13) .
C16 H16A 0.9800 .
C16 H16B 0.9800 .
C16 H16C 0.9800 .
C17 H17A 0.9800 .
C17 H17B 0.9800 .
C17 H17C 0.9800 .
C18 H18A 0.9800 .
C18 H18B 0.9800 .
C18 H18C 0.9800 .
C19 C20 1.468(17) .
C19 C23 1.479(17) .
C19 C28 1.471(17) .
C20 C21 1.413(17) .
C20 C24 1.506(13) .
C21 C22 1.425(17) .
C21 C25 1.517(14) .
C22 C23 1.384(15) .
C22 C26 1.528(16) .
C23 C27 1.489(15) .
C24 H24A 0.9800 .
C24 H24B 0.9800 .
C24 H24C 0.9800 .
C25 H25A 0.9800 .
C25 H25B 0.9800 .
C25 H25C 0.9800 .
C26 H26A 0.9800 .
C26 H26B 0.9800 .
C26 H26C 0.9800 .
C27 H27A 0.9800 .
C27 H27B 0.9800 .
C27 H27C 0.9800 .
C28 H28A 0.9800 .
C28 H28B 0.9800 .
C28 H28C 0.9800 .
Cl4 Cl4 1.41(2) 2_655
Cl4 Cl4 1.41(2) 3_665

loop_
_twin_individual_id
_twin_individual_mass_fraction_refined
1 0.713(14)
2 0.008(8)
3 0.008(9)
4 0.271(8)
